data_2007068
loop_
_publ_author_name
'Su, Weiping'
'Hong, Maochun'
'Cao, Rong'
'Liu, Hanqin'

_publ_section_title
;Tetraethylammonium
 (2,2-Dicyano-1,1-ethylenedithiolato-<i>S</i>,<i>S</i>')bis(triphenylphosphino-<i>P</i>)copper(I),
 (Et~4~ N)[Cu(PPh~3~)~2~{S~2~C~2~(CN)~2~}]
;
_journal_issue 3
_journal_name_full 'Acta Crystallographica Section C'
_journal_page_first 337
_journal_page_last 338
_journal_paper_doi 10.1107/S0108270197009815
_journal_volume 54
_journal_year 1998
_chemical_formula_iupac '(C8 H20 N1) [Cu (C4 N2 S2) (C18 H15 P1)2]'
_chemical_formula_moiety 'C40 H30 Cu N2 P2 S2,C8 H20 N'
_chemical_formula_sum 'C48 H50 Cu N3 P2 S2'
_chemical_formula_weight 858.6
_chemical_name_systematic
;
Tatraethylammonium Bis(tripenylphosphino)copper(I)(2,2-dicyano-1,1-
ethylenedithiolate, (Et~4~N)[Cu(PPh~3~)~2~{S~2~C~2~(CN)~2~}]
;
_space_group_crystal_system triclinic
_space_group_IT_number 3
_space_group_name_Hall 'P 2'
_space_group_name_H-M_alt 'P 1 1 2'
_symmetry_space_group_name_H-M 'P 1 1 2'
_atom_type_scat_source IntTabIV
_audit_creation_method 'from CIF by our laboratory'
_cell_angle_alpha 88.71(2)
_cell_angle_beta 99.55(2)
_cell_angle_gamma 99.99(2)
_cell_formula_units_Z 2
_cell_length_a 10.532(2)
_cell_length_b 12.384(2)
_cell_length_c 18.095(5)
_cell_measurement_reflns_used 25
_cell_measurement_temperature 296
_cell_measurement_theta_max 12.5
_cell_measurement_theta_min 9.0
_cell_volume 2292.1(9)
_computing_cell_refinement 'MolEN (Fair, 1990) and CAD-4 SDP/VAX (Enraf-Nonius, 1989)'
_computing_data_collection 'CONTROL (Molecular Structure Corporation, 1988)'
_computing_data_reduction 'CAD-4 SDP/VAX'
_computing_molecular_graphics 'ORTEPII (Johnson, 1976)'
_computing_publication_material 'GCIF (local program)'
_computing_structure_refinement 'LSFM (B. A. Frenz & Associates Inc., 1985) in MolEN'
_computing_structure_solution 'MULTAN11/82 (Main et al., 1982)'
_diffrn_measurement_device 'Enrf-Nonius CAD-4'
_diffrn_measurement_method \w-2\q
_diffrn_radiation_type 'Mo K\a'
_diffrn_radiation_wavelength 0.71073
_diffrn_reflns_av_R_equivalents 0.043
_diffrn_reflns_limit_h_max 12
_diffrn_reflns_limit_h_min 0
_diffrn_reflns_limit_k_max 14
_diffrn_reflns_limit_k_min -14
_diffrn_reflns_limit_l_max 21
_diffrn_reflns_limit_l_min -21
_diffrn_reflns_number 8062
_diffrn_reflns_theta_max 25.0
_diffrn_standards_decay_% none
_diffrn_standards_interval_count 250
_diffrn_standards_interval_time 120
_diffrn_standards_number 3
_exptl_absorpt_coefficient_mu 0.667
_exptl_absorpt_correction_T_max 0.875
_exptl_absorpt_correction_T_min 0.803
_exptl_absorpt_correction_type 'empirical \y scan (North, Phillips & Mathews, 1968)'
_exptl_crystal_colour colourless
_exptl_crystal_density_diffrn 1.244
_exptl_crystal_density_method 'not measured'
_exptl_crystal_description prism
_exptl_crystal_size_max 0.35
_exptl_crystal_size_mid 0.20
_exptl_crystal_size_min 0.20
_refine_diff_density_max 1.12
_refine_diff_density_min -0.88
_refine_ls_extinction_method none
_refine_ls_goodness_of_fit_obs 1.44
_refine_ls_hydrogen_treatment noref
_refine_ls_number_parameters 485
_refine_ls_number_reflns 6163
_refine_ls_R_factor_obs .052
_refine_ls_shift/esd_max 0.04
_refine_ls_structure_factor_coef F
_refine_ls_weighting_details 'w = 1/[\s^2^(Fo)+ 0.01(Fo^2^)+ 1.0]'
_refine_ls_weighting_scheme calc
_refine_ls_wR_factor_obs .059
_reflns_number_observed 6163
_reflns_number_total 8050
_reflns_observed_criterion I>3\s(I)
_cod_data_source_file bs1018.cif
_cod_data_source_block CUP2
_cod_depositor_comments
;
The following automatic conversions were performed:

'_refine_ls_weighting_scheme' value 'w = 1/[\s^2^(Fo)+ 0.01(Fo^2^)+
1.0]' was changed to 'calc'. New tag '_refine_ls_weighting_details'
was created. The value of the new tag was set to 'w = 1/[\s^2^(Fo)+
0.01(Fo^2^)+ 1.0]'.

Automatic conversion script
Id: cif_fix_values 3143 2015-03-26 13:38:13Z robertas 
;
_cod_original_cell_volume 2293.4(13)
_cod_original_sg_symbol_H-M 'P -1'
_cod_database_code 2007068

loop_
_symmetry_equiv_pos_as_xyz
x,y,z
-x,-y,z

loop_
_atom_site_aniso_label
_atom_site_aniso_U_11
_atom_site_aniso_U_22
_atom_site_aniso_U_33
_atom_site_aniso_U_12
_atom_site_aniso_U_13
_atom_site_aniso_U_23
Cu(1) .0408(3) .0343(3) .0390(3) .0013(3) .0132(3) -.0027(3)
S(1) .0392(8) .0495(9) .0396(8) -.0023(7) .0007(7) .0029(7)
S(2) .0302(7) .0465(8) .0469(8) .0015(6) .0032(6) .0039(7)
P(1) .0453(8) .0326(7) .0384(7) .0014(7) .0127(6) -.0038(6)
P(2) .0345(7) .0356(7) .0348(7) .0016(6) .0104(6) -.0035(6)
N(1) .067(4) .053(4) .109(5) -.002(3) .022(3) -.003(4)
N(2) .066(4) .082(4) .083(4) .017(3) .015(3) .037(3)
N(3) .042(3) .061(3) .039(3) .010(2) .009(2) .002(2)
C(1) .031(3) .046(3) .039(3) .008(2) .013(2) .001(3)
C(01) .041(3) .071(4) .058(4) .002(3) .019(3) -.005(3)
C(2) .034(3) .039(3) .053(3) .003(2) .018(2) .007(3)
C(02) .038(4) .095(6) .073(5) -.001(4) .004(3) -.012(4)
C(3) .046(3) .043(3) .061(4) .006(3) .020(3) .007(3)
C(03) .060(4) .088(5) .050(3) .021(3) .021(3) -.008(4)
C(4) .050(3) .049(4) .061(4) .006(3) .024(3) .012(3)
C(04) .058(4) .068(4) .094(5) .010(4) .020(4) -.022(4)
C(05) .060(4) .068(4) .074(4) .016(4) .014(4) .028(4)
C(06) .067(5) .083(6) .109(6) -.003(4) .032(4) .024(5)
C(07) .054(4) .087(5) .039(3) .021(3) -.005(3) -.011(3)
C(08) .098(5) .092(5) .052(4) .035(4) -.001(4) -.023(4)
C(11) .048(3) .040(3) .040(3) .011(3) .015(2) -.002(3)
C(12) .059(4) .050(4) .048(3) .004(3) .012(3) -.012(3)
C(13) .074(4) .063(4) .051(4) .014(3) .014(3) -.016(3)
C(14) .069(4) .063(4) .056(4) .024(3) .021(3) .004(3)
C(15) .067(4) .052(4) .075(4) .008(3) .032(3) -.003(3)
C(16) .052(3) .049(4) .054(3) .003(3) .023(3) .001(3)
C(21) .049(3) .038(3) .051(3) -.001(3) .019(3) -.010(3)
C(22) .045(3) .062(4) .060(4) .003(3) .004(3) -.015(3)
C(23) .057(4) .074(5) .090(5) -.001(4) .007(4) -.028(4)
C(24) .070(5) .059(4) .113(6) -.012(4) .028(4) -.031(4)
C(25) .072(4) .043(4) .112(5) -.015(4) .042(4) -.013(4)
C(26) .071(4) .040(4) .082(4) -.002(3) .034(3) -.004(3)
C(31) .052(3) .035(3) .043(3) -.002(3) .009(3) -.002(3)
C(32) .070(4) .051(4) .064(4) .021(3) .017(3) .004(3)
C(33) .076(5) .060(4) .064(4) .016(4) .008(4) .008(4)
C(34) .073(5) .057(4) .084(5) .009(4) .003(4) .011(4)
C(35) .096(6) .076(5) .058(4) .015(5) .001(4) .006(4)
C(36) .080(5) .060(4) .047(4) .011(4) .006(4) .001(3)
C(41) .034(3) .040(3) .037(3) .005(2) .006(2) -.004(3)
C(42) .041(3) .052(3) .050(3) .009(3) .009(3) -.006(3)
C(43) .038(3) .062(4) .065(4) .008(3) .012(3) -.005(3)
C(44) .041(3) .078(5) .068(4) .009(3) .011(3) -.004(4)
C(45) .049(4) .080(5) .115(6) -.008(4) .015(4) -.043(4)
C(46) .040(3) .057(4) .079(4) -.001(3) .004(3) -.025(3)
C(51) .032(3) .039(3) .047(3) .003(2) .009(2) -.012(3)
C(52) .044(3) .038(3) .064(4) .001(3) .019(3) .002(3)
C(53) .059(4) .051(4) .083(5) .005(3) .021(3) -.008(4)
C(54) .065(4) .046(4) .096(5) .000(4) .009(4) -.014(4)
C(55) .067(4) .055(4) .070(4) .000(4) .010(4) -.025(3)
C(56) .064(4) .048(4) .049(3) .004(3) .009(3) -.016(3)
C(61) .046(3) .041(3) .038(3) .008(3) .006(3) -.006(3)
C(62) .071(4) .047(4) .045(3) .009(3) .017(3) .007(3)
C(63) .098(5) .063(4) .047(4) .010(4) .013(4) .006(4)
C(64) .103(6) .061(4) .053(4) .022(4) .006(4) -.001(4)
C(65) .083(5) .071(4) .067(5) .028(4) -.014(4) -.021(4)
C(66) .049(4) .066(4) .045(3) .010(3) -.003(3) -.007(3)

loop_
_atom_site_label
_atom_site_fract_x
_atom_site_fract_y
_atom_site_fract_z
Cu(1) .22820(7) .11476(6) .24395(4)
S(1) .2700(2) .01080(10) .35750(9)
S(2) .03020(10) -.01800(10) .24587(9)
P(1) .2288(2) .29090(10) .27571(8)
P(2) .32660(10) .06580(10) .14911(8)
N(1) -.1101(6) -.3121(5) .2843(4)
N(2) .2443(6) -.2606(5) .4489(4)
C(1) .1265(5) -.0710(5) .3185(3)
C(2) .0951(5) -.1790(5) .3437(3)
C(3) -.0169(6) -.2502(5) .3101(4)
C(4) .1784(6) -.2228(5) .4013(4)
C(11) .1676(6) .3173(5) .3611(3)
C(12) .2185(6) .4120(5) .4048(4)
C(13) .1592(7) .4342(6) .4651(4)
C(14) .0492(7) .3630(6) .4812(4)
C(15) -.0010(7) .2695(6) .4372(4)
C(16) .0586(6) .2448(5) .3769(4)
C(21) .3960(6) .3674(5) .2937(3)
C(22) .4787(6) .3329(6) .3551(4)
C(23) .6115(7) .3806(7) .3689(5)
C(24) .6610(8) .4608(6) .3208(5)
C(25) .5800(7) .4939(6) .2590(5)
C(26) .4448(7) .4505(6) .2449(4)
C(31) .1329(6) .3678(5) .2071(3)
C(32) .0582(7) .4432(6) .2260(4)
C(33) -.0264(7) .4870(6) .1715(4)
C(34) -.0384(8) .4580(6) .0966(5)
C(35) .0375(9) .3857(7) .0766(4)
C(36) .1218(7) .3388(6) .1320(4)
C(41) .5047(5) .0979(5) .1626(3)
C(42) .5819(6) .0317(5) .1354(4)
C(43) .7182(6) .0606(6) .1476(4)
C(44) .7787(6) .1561(6) .1852(4)
C(45) .7031(7) .2236(7) .2119(5)
C(46) .5647(6) .1939(6) .1997(4)
C(51) .2906(5) -.0815(5) .1249(3)
C(52) .2633(6) -.1565(5) .1806(4)
C(53) .2378(7) -.2672(6) .1660(4)
C(54) .2391(7) -.3047(6) .0941(5)
C(55) .2686(7) -.2294(6) .0378(4)
C(56) .2929(7) -.1182(5) .0530(4)
C(61) .2771(6) .1259(5) .0579(3)
C(62) .3662(7) .1844(5) .0159(4)
C(63) .3202(8) .2278(6) -.0554(4)
C(64) .1873(8) .2138(6) -.0837(4)
C(65) .0970(8) .1549(6) -.0407(4)
C(66) .1420(6) .1106(6) .0307(4)
N(3) .3502(5) .1238(4) .6218(3)
C(01) .2153(6) .0682(6) .6385(4)
C(02) .1160(7) .0429(7) .5681(4)
C(03) .4034(7) .0547(6) .5703(4)
C(04) .3983(7) -.0648(6) .5928(5)
C(05) .3314(7) .2349(6) .5850(4)
C(06) .4612(8) .3113(7) .5781(5)
C(07) .4463(7) .1374(6) .6957(4)
C(08) .4074(8) .2074(7) .7540(4)
H12 .2927 .4607 .3934
H13 .1938 .4977 .4950
H14 .0087 .3782 .5220
H15 -.0764 .2217 .4479
H16 .0252 .1802 .3476
H22 .4451 .2774 .3872
H23 .6676 .3582 .4109
H24 .7508 .4929 .3304
H25 .6159 .5465 .2256
H26 .3884 .4758 .2042
H32 .0657 .4645 .2768
H33 -.0768 .5374 .1853
H34 -.0978 .4872 .0595
H35 .0325 .3677 .0252
H36 .1710 .2873 .1181
H42 .5413 -.0335 .1083
H43 .7695 .0139 .1299
H44 .8711 .1757 .1929
H45 .7440 .2893 .2381
H46 .5132 .2404 .2172
H52 .2623 -.1310 .2295
H53 .2193 -.3178 .2045
H54 .2200 -.3811 .0833
H55 .2719 -.2549 -.0108
H56 .3111 -.0671 .0145
H62 .4572 .1952 .0348
H63 .3812 .2667 -.0838
H64 .1572 .2431 -.1310
H65 .0059 .1447 -.0594
H66 .0814 .0714 .0593
H011 .1847 .1157 .6693
H012 .2245 .0016 .6643
H031 .4919 .0860 .5692
H032 .3539 .0568 .5215
H051 .2844 .2710 .6143
H052 .2820 .2212 .5361
H071 .5296 .1711 .6854
H072 .4517 .0667 .7162
H021 .0346 .0089 .5809
H022 .1055 .1090 .5420
H023 .1453 -.0050 .5369
H041 .4333 -.1021 .5577
H042 .4482 -.0689 .6412
H043 .3101 -.0981 .5934
H061 .4432 .3779 .5551
H062 .5113 .3263 .6266
H063 .5089 .2765 .5483
H081 .4708 .2124 .7983
H082 .4025 .2786 .7345
H083 .3245 .1743 .7654

loop_
_geom_angle_atom_site_label_1
_geom_angle_atom_site_label_2
_geom_angle_atom_site_label_3
_geom_angle
_geom_angle_publ_flag
S(1) Cu(1) S(2) 74.5(5) yes
S(1) Cu(1) P(1) 108.61(6) yes
S(1) Cu(1) P(2) 113.60(6) yes
S(2) Cu(1) P(1) 118.32(6) yes
S(2) Cu(1) P(2) 107.65(6) yes
P(1) Cu(1) P(2) 123.74(6) yes
Cu(1) S(1) C(1) 82.6(2) yes
Cu(1) S(2) C(1) 82.5(2) yes
Cu(1) P(1) C(11) 118.5(2) ?
Cu(1) P(1) C(21) 110.5(2) ?
Cu(1) P(1) C(31) 115.5(2) ?
C(11) P(1) C(21) 102.0(3) yes
C(11) P(1) C(31) 101.1(3) yes
C(21) P(1) C(31) 107.5(3) yes
Cu(1) P(2) C(51) 115.2(2) yes
Cu(1) P(2) C(61) 115.1(2) yes
C(51) P(2) C(61) 100.8(2) yes
C(01) N(3) C(03) 111.9(5) ?
C(01) N(3) C(05) 106.5(5) ?
C(01) N(3) C(07) 108.3(5) ?
C(03) N(3) C(05) 110.4(5) ?
C(03) N(3) C(07) 107.2(5) ?
C(05) N(3) C(07) 112.3(5) ?
S(1) C(1) S(2) 117.5(3) yes
S(1) C(1) C(2) 120.0(4) yes
S(2) C(1) C(2) 122.3(4) yes
N(3) C(01) C(02) 112.2(6) ?
C(1) C(2) C(4) 121.5(5) ?
N(3) C(05) C(06) 113.4(6) ?
N(3) C(07) C(08) 113.8(6) ?
P(1) C(11) C(12) 121.8(5) ?
P(1) C(11) C(16) 116.7(4) ?
C(12) C(11) C(16) 121.0(6) ?
C(11) C(12) C(13) 119.6(6) ?
C(12) C(13) C(14) 120.0(6) ?
C(13) C(14) C(15) 119.8(6) ?
C(14) C(15) C(16) 120.9(6) ?
C(11) C(16) C(15) 118.5(6) ?
P(1) C(21) C(22) 116.1(5) ?
P(1) C(21) C(26) 122.8(5) ?
C(22) C(21) C(26) 120.7(6) ?
C(21) C(22) C(23) 119.8(6) ?
C(22) C(23) C(24) 119.9(7) ?
C(23) C(24) C(25) 120.6(7) ?
C(24) C(25) C(26) 120.8(7) ?
C(21) C(26) C(25) 117.8(6) ?
P(1) C(31) C(32) 123.9(5) ?
P(1) C(31) C(36) 116.8(5) ?
C(32) C(31) C(36) 118.7(6) ?
C(31) C(32) C(33) 120.7(7) ?
C(32) C(33) C(34) 120.7(8) ?
C(31) C(36) C(35) 120.0(8) ?
C(42) C(41) C(46) 118.9(6) ?
C(41) C(42) C(43) 120.6(6) ?
C(42) C(43) C(44) 120.5(7) ?
C(43) C(44) C(45) 119.5(6) ?
C(44) C(45) C(46) 119.8(7) ?
C(41) C(46) C(45) 120.4(7) ?
P(2) C(51) C(52) 118.4(5) ?
P(2) C(51) C(56) 121.6(5) ?
C(52) C(51) C(56) 119.8(6) ?
C(51) C(52) C(53) 120.9(6) ?
C(52) C(53) C(54) 119.5(7) ?
C(53) C(54) C(55) 119.8(6) ?
C(54) C(55) C(56) 120.1(7) ?
C(51) C(56) C(55) 119.6(6) ?
P(2) C(61) C(62) 123.1(5) ?
C(62) C(61) C(66) 120.3(6) ?
C(61) C(62) C(63) 119.9(6) ?
C(62) C(63) C(64) 120.8(7) ?
C(63) C(64) C(65) 118.9(7) ?
C(64) C(65) C(66) 120.5(7) ?
C(61) C(66) C(65) 119.2(6) ?

loop_
_geom_bond_atom_site_label_1
_geom_bond_atom_site_label_2
_geom_bond_site_symmetry_2
_geom_bond_distance
_geom_bond_publ_flag
Cu(1) S(1) . 2.4188(17) yes
Cu(1) S(2) . 2.4265(15) yes
Cu(1) P(1) . 2.2672(17) yes
Cu(1) P(2) . 2.289(2) yes
S(1) C(1) . 1.719(5) yes
S(2) C(1) . 1.713(5) yes
P(1) C(11) . 1.826(6) yes
P(1) C(21) . 1.829(6) yes
P(1) C(31) . 1.825(6) yes
P(2) C(41) . 1.835(6) yes
P(2) C(51) . 1.845(6) yes
P(2) C(61) . 1.827(6) yes
N(1) C(3) . 1.171(8) yes
N(2) C(4) . 1.158(8) yes
N(3) C(01) . 1.542(8) ?
N(3) C(03) . 1.512(10) ?
N(3) C(05) . 1.545(9) ?
N(3) C(07) . 1.531(8) ?
C(1) C(2) . 1.405(8) yes
C(01) C(02) . 1.509(9) ?
C(2) C(4) . 1.408(9) yes
C(05) C(06) . 1.540(10) ?
C(07) C(08) . 1.520(10) ?
C(11) C(12) . 1.403(8) ?
C(11) C(16) . 1.394(8) ?
C(12) C(13) . 1.390(10) ?
C(13) C(14) . 1.390(10) ?
C(14) C(15) . 1.390(10) ?
C(15) C(16) . 1.400(10) ?
C(21) C(22) . 1.401(9) ?
C(21) C(26) . 1.422(9) ?
C(22) C(23) . 1.400(10) ?
C(23) C(24) . 1.390(10) ?
C(24) C(25) . 1.390(10) ?
C(25) C(26) . 1.410(10) ?
C(31) C(32) . 1.400(10) ?
C(31) C(36) . 1.390(10) ?
C(32) C(33) . 1.380(10) ?
C(33) C(34) . 1.380(10) ?
C(35) C(36) . 1.410(10) ?
C(41) C(42) . 1.390(10) ?
C(41) C(46) . 1.370(10) ?
C(42) C(43) . 1.390(10) ?
C(43) C(44) . 1.370(10) ?
C(44) C(45) . 1.390(10) ?
C(45) C(46) . 1.420(10) ?
C(51) C(52) . 1.380(10) ?
C(51) C(56) . 1.390(10) ?
C(52) C(53) . 1.370(10) ?
C(53) C(54) . 1.390(10) ?
C(54) C(55) . 1.400(10) ?
C(55) C(56) . 1.380(10) ?
C(61) C(62) . 1.400(10) ?
C(61) C(66) . 1.400(10) ?
C(62) C(63) . 1.420(10) ?
C(63) C(64) . 1.390(10) ?
C(64) C(65) . 1.420(10) ?
C(65) C(66) . 1.420(10) ?

loop_
_cod_changelog_entry_id
_cod_changelog_entry_author
_cod_changelog_entry_date
_cod_changelog_entry_text
1 'Vaitkus, Antanas' 2022-09-28T17:45:00+03:00
;
 Removed symmetry operations '1/2+x,1/2-y,z' and '1/2-x,1/2+y,-z' from
 the space group symmetry operation list after consulting the original
 publication. Updated space group information.
;
